data_7248881
loop_
_publ_author_name
'Ward, Jas S.'
'Kruger, Paul E.'

_publ_section_title
;
 A pentametallic Co5L4 architecture constructed from bis-substituted
 phosphate-based ligands
;
_journal_issue 26
_journal_name_full CrystEngComm
_journal_page_first 3459
_journal_page_last 3462
_journal_paper_doi 10.1039/D4CE00468J
_journal_volume 26
_journal_year 2024
_chemical_formula_moiety 'C12 H13 N2 O4 P'
_chemical_formula_sum 'C12 H13 N2 O4 P'
_chemical_formula_weight 280.21
_space_group_crystal_system triclinic
_space_group_IT_number 2
_space_group_name_Hall '-P 1'
_space_group_name_H-M_alt 'P -1'
_atom_sites_solution_hydrogens mixed
_atom_sites_solution_primary direct
_audit_creation_date 2024-05-10
_audit_creation_method
;
Olex2 1.2
(compiled 2018.05.29 svn.r3508 for OlexSys, GUI svn.r5506)
;
_audit_update_record
;
2024-06-11 deposited with the CCDC.	2024-06-17 downloaded from the CCDC.
;
_cell_angle_alpha 83.62(3)
_cell_angle_beta 81.85(3)
_cell_angle_gamma 77.85(3)
_cell_formula_units_Z 2
_cell_length_a 6.9800(14)
_cell_length_b 9.0400(18)
_cell_length_c 10.340(2)
_cell_measurement_reflns_used 436
_cell_measurement_temperature 100(2)
_cell_measurement_theta_max 32.0
_cell_measurement_theta_min 0.4
_cell_volume 629.2(2)
_computing_cell_refinement 'XDS (Kabsch, 1993)'
_computing_data_collection 'BluIce (McPhillips, 2002)'
_computing_data_reduction 'XDS (Kabsch, 1993)'
_computing_molecular_graphics 'Olex2 (Dolomanov et al., 2009)'
_computing_publication_material 'Olex2 (Dolomanov et al., 2009)'
_computing_structure_refinement 'ShelXL (Sheldrick, 2015)'
_computing_structure_solution 'ShelXT (Sheldrick, 2015)'
_diffrn_ambient_temperature 100(2)
_diffrn_measured_fraction_theta_full 0.995
_diffrn_measured_fraction_theta_max 0.995
_diffrn_measurement_device_type 'ADSC Quantum 210r'
_diffrn_measurement_method '\f scans'
_diffrn_radiation_monochromator 'Silicon Double Crystal'
_diffrn_radiation_source 'MX1 Beamline Australian Synchrotron'
_diffrn_radiation_type Synchrotron
_diffrn_radiation_wavelength 0.71073
_diffrn_reflns_av_R_equivalents 0.0527
_diffrn_reflns_av_unetI/netI 0.0417
_diffrn_reflns_Laue_measured_fraction_full 0.995
_diffrn_reflns_Laue_measured_fraction_max 0.995
_diffrn_reflns_limit_h_max 8
_diffrn_reflns_limit_h_min -8
_diffrn_reflns_limit_k_max 11
_diffrn_reflns_limit_k_min -11
_diffrn_reflns_limit_l_max 12
_diffrn_reflns_limit_l_min -12
_diffrn_reflns_number 11100
_diffrn_reflns_point_group_measured_fraction_full 0.995
_diffrn_reflns_point_group_measured_fraction_max 0.995
_diffrn_reflns_theta_full 25.242
_diffrn_reflns_theta_max 26.373
_diffrn_reflns_theta_min 1.997
_diffrn_standards_number 0
_exptl_absorpt_coefficient_mu 0.231
_exptl_absorpt_correction_type none
_exptl_crystal_colour colourless
_exptl_crystal_colour_primary colourless
_exptl_crystal_density_diffrn 1.479
_exptl_crystal_description plate
_exptl_crystal_F_000 292
_exptl_crystal_recrystallization_method 'Re-crystallisation from solvent: methanol/diethylether'
_exptl_crystal_size_max 0.05
_exptl_crystal_size_mid 0.05
_exptl_crystal_size_min 0.01
_refine_diff_density_max 0.257
_refine_diff_density_min -0.396
_refine_diff_density_rms 0.062
_refine_ls_extinction_method none
_refine_ls_goodness_of_fit_ref 1.055
_refine_ls_hydrogen_treatment mixed
_refine_ls_matrix_type full
_refine_ls_number_parameters 192
_refine_ls_number_reflns 2560
_refine_ls_number_restraints 0
_refine_ls_restrained_S_all 1.055
_refine_ls_R_factor_all 0.0453
_refine_ls_R_factor_gt 0.0399
_refine_ls_shift/su_max 0.000
_refine_ls_shift/su_mean 0.000
_refine_ls_structure_factor_coef Fsqd
_refine_ls_weighting_details 'w=1/[\s^2^(Fo^2^)+(0.0531P)^2^+0.3561P] where P=(Fo^2^+2Fc^2^)/3'
_refine_ls_weighting_scheme calc
_refine_ls_wR_factor_gt 0.1037
_refine_ls_wR_factor_ref 0.1072
_reflns_Friedel_coverage 0.000
_reflns_number_gt 2265
_reflns_number_total 2560
_reflns_threshold_expression 'I > 2\s(I)'
_cod_data_source_file d4ce00468j2.cif
_cod_data_source_block Pro_ligand
_cod_depositor_comments 'Adding full bibliography for 7248881--7248883.cif.'
_cod_database_code 7248881
_shelxl_version_number 2014/6
_shelx_space_group_comment
;
The symmetry employed for this shelxl refinement is uniquely defined
by the following loop, which should always be used as a source of
symmetry information in preference to the above space-group names.
They are only intended as comments.
;
_olex2_refinement_description
;
1. Fixed Uiso
 At 1.2 times of:
  All C(H) groups
2.a Aromatic/amide H refined with riding coordinates:
 C112(H112), C114(H114), C115(H115), C116(H116), C212(H212), C214(H214),
 C215(H215), C216(H216)
;
_olex2_submission_special_instructions 'No special instructions were received'

loop_
_space_group_symop_operation_xyz
'x, y, z'
'-x, -y, -z'

loop_
_atom_site_label
_atom_site_type_symbol
_atom_site_fract_x
_atom_site_fract_y
_atom_site_fract_z
_atom_site_U_iso_or_equiv
_atom_site_adp_type
_atom_site_occupancy
_atom_site_site_symmetry_order
_atom_site_calc_flag
_atom_site_refinement_flags_posn
_atom_site_refinement_flags_adp
_atom_site_refinement_flags_occupancy
_atom_site_disorder_assembly
_atom_site_disorder_group
P1 P 0.79175(6) 0.20259(5) 0.80352(4) 0.01994(15) Uani 1 1 d . . . . .
O11 O 0.70745(18) 0.36928(14) 0.85277(13) 0.0248(3) Uani 1 1 d . . . . .
O12 O 0.8205(2) 0.22677(16) 0.64749(13) 0.0285(3) Uani 1 1 d . . . . .
O13 O 0.63058(18) 0.11778(14) 0.85173(12) 0.0230(3) Uani 1 1 d . . . . .
O14 O 0.99129(19) 0.14044(15) 0.84051(13) 0.0269(3) Uani 1 1 d . . . . .
N117 N 0.7431(2) 0.84591(17) 1.00250(16) 0.0222(3) Uani 1 1 d . . . . .
H11A H 0.831(4) 0.853(3) 1.056(2) 0.031(6) Uiso 1 1 d . . . . .
H11B H 0.628(4) 0.837(3) 1.048(2) 0.031(6) Uiso 1 1 d . . . . .
H11C H 0.713(4) 0.938(3) 0.953(3) 0.041(7) Uiso 1 1 d . . . . .
N217 N 0.6245(3) 0.0429(2) 0.28007(18) 0.0340(4) Uani 1 1 d . . . . .
H21A H 0.518(4) 0.013(3) 0.252(3) 0.054(8) Uiso 1 1 d . . . . .
H21B H 0.739(5) -0.034(4) 0.292(3) 0.054(8) Uiso 1 1 d . . . . .
C111 C 0.8138(3) 0.48454(19) 0.84687(17) 0.0217(4) Uani 1 1 d . . . . .
C112 C 0.7301(3) 0.60178(19) 0.92448(17) 0.0207(3) Uani 1 1 d . . . . .
H112 H 0.6091 0.6004 0.9793 0.025 Uiso 1 1 calc R . . . .
C113 C 0.8269(3) 0.72163(19) 0.92062(17) 0.0213(4) Uani 1 1 d . . . . .
C114 C 1.0038(3) 0.7263(2) 0.84211(19) 0.0259(4) Uani 1 1 d . . . . .
H114 H 1.0683 0.8091 0.8410 0.031 Uiso 1 1 calc R . . . .
C115 C 1.0844(3) 0.6067(2) 0.7650(2) 0.0287(4) Uani 1 1 d . . . . .
H115 H 1.2055 0.6081 0.7102 0.034 Uiso 1 1 calc R . . . .
C116 C 0.9909(3) 0.4847(2) 0.76678(19) 0.0264(4) Uani 1 1 d . . . . .
H116 H 1.0473 0.4031 0.7141 0.032 Uiso 1 1 calc R . . . .
C211 C 0.6714(3) 0.2299(2) 0.56872(18) 0.0266(4) Uani 1 1 d . . . . .
C212 C 0.7178(3) 0.1339(2) 0.46929(18) 0.0257(4) Uani 1 1 d . . . . .
H212 H 0.8437 0.0685 0.4583 0.031 Uiso 1 1 calc R . . . .
C213 C 0.5784(3) 0.1333(2) 0.38453(18) 0.0267(4) Uani 1 1 d . . . . .
C214 C 0.3956(3) 0.2306(3) 0.40369(19) 0.0336(5) Uani 1 1 d . . . . .
H214 H 0.2984 0.2308 0.3480 0.040 Uiso 1 1 calc R . . . .
C215 C 0.3548(3) 0.3266(3) 0.5029(2) 0.0425(6) Uani 1 1 d . . . . .
H215 H 0.2297 0.3931 0.5138 0.051 Uiso 1 1 calc R . . . .
C216 C 0.4921(3) 0.3283(3) 0.5873(2) 0.0387(5) Uani 1 1 d . . . . .
H216 H 0.4634 0.3950 0.6554 0.046 Uiso 1 1 calc R . . . .

loop_
_atom_site_aniso_label
_atom_site_aniso_U_11
_atom_site_aniso_U_22
_atom_site_aniso_U_33
_atom_site_aniso_U_23
_atom_site_aniso_U_13
_atom_site_aniso_U_12
P1 0.0224(2) 0.0165(2) 0.0228(2) -0.00539(16) -0.00477(17) -0.00480(17)
O11 0.0249(6) 0.0173(6) 0.0336(7) -0.0072(5) 0.0005(5) -0.0077(5)
O12 0.0302(7) 0.0345(7) 0.0238(7) -0.0057(5) -0.0042(5) -0.0106(6)
O13 0.0254(6) 0.0187(6) 0.0270(6) -0.0037(5) -0.0053(5) -0.0067(5)
O14 0.0248(7) 0.0233(6) 0.0345(7) -0.0084(5) -0.0090(5) -0.0026(5)
N117 0.0231(8) 0.0176(7) 0.0277(8) -0.0053(6) -0.0051(6) -0.0051(6)
N217 0.0314(9) 0.0391(10) 0.0350(9) -0.0142(8) -0.0051(7) -0.0081(8)
C111 0.0247(8) 0.0161(8) 0.0255(8) -0.0013(6) -0.0046(7) -0.0059(7)
C112 0.0212(8) 0.0175(8) 0.0237(8) -0.0025(6) -0.0027(6) -0.0040(6)
C113 0.0246(8) 0.0172(8) 0.0233(8) -0.0030(6) -0.0068(7) -0.0036(7)
C114 0.0263(9) 0.0195(8) 0.0333(10) -0.0011(7) -0.0033(7) -0.0084(7)
C115 0.0264(9) 0.0243(9) 0.0349(10) -0.0027(8) 0.0027(8) -0.0079(7)
C116 0.0282(9) 0.0197(9) 0.0304(9) -0.0044(7) 0.0019(7) -0.0054(7)
C211 0.0314(9) 0.0266(9) 0.0228(9) -0.0006(7) -0.0051(7) -0.0076(8)
C212 0.0259(9) 0.0244(9) 0.0276(9) -0.0038(7) -0.0020(7) -0.0064(7)
C213 0.0301(9) 0.0267(9) 0.0252(9) -0.0025(7) -0.0016(7) -0.0108(8)
C214 0.0310(10) 0.0419(12) 0.0265(10) -0.0019(8) -0.0076(8) -0.0018(9)
C215 0.0392(12) 0.0490(14) 0.0319(11) -0.0074(10) -0.0099(9) 0.0137(10)
C216 0.0452(12) 0.0367(11) 0.0300(10) -0.0098(9) -0.0095(9) 0.0081(9)

loop_
_atom_type_symbol
_atom_type_description
_atom_type_scat_dispersion_real
_atom_type_scat_dispersion_imag
_atom_type_scat_source
C C 0.0033 0.0016 'International Tables Vol C Tables 4.2.6.8 and 6.1.1.4'
H H 0.0000 0.0000 'International Tables Vol C Tables 4.2.6.8 and 6.1.1.4'
N N 0.0061 0.0033 'International Tables Vol C Tables 4.2.6.8 and 6.1.1.4'
O O 0.0106 0.0060 'International Tables Vol C Tables 4.2.6.8 and 6.1.1.4'
P P 0.1023 0.0942 'International Tables Vol C Tables 4.2.6.8 and 6.1.1.4'

loop_
_geom_angle_atom_site_label_1
_geom_angle_atom_site_label_2
_geom_angle_atom_site_label_3
_geom_angle
_geom_angle_site_symmetry_1
_geom_angle_site_symmetry_3
_geom_angle_publ_flag
O12 P1 O11 105.43(8) . . ?
O13 P1 O11 104.10(7) . . ?
O13 P1 O12 111.25(8) . . ?
O14 P1 O11 111.22(8) . . ?
O14 P1 O12 105.24(8) . . ?
O14 P1 O13 118.93(8) . . ?
C111 O11 P1 125.98(12) . . ?
C211 O12 P1 124.13(12) . . ?
H11A N117 H11B 111(2) . . ?
H11A N117 H11C 109(2) . . ?
H11B N117 H11C 103(2) . . ?
C113 N117 H11A 108.8(15) . . ?
C113 N117 H11B 113.2(16) . . ?
C113 N117 H11C 111.9(16) . . ?
H21A N217 H21B 117(3) . . ?
C213 N217 H21A 115.8(18) . . ?
C213 N217 H21B 110.4(17) . . ?
C112 C111 O11 115.74(16) . . ?
C112 C111 C116 121.39(16) . . ?
C116 C111 O11 122.85(16) . . ?
C111 C112 H112 120.8 . . ?
C111 C112 C113 118.45(16) . . ?
C113 C112 H112 120.8 . . ?
C112 C113 N117 119.61(16) . . ?
C114 C113 N117 118.38(16) . . ?
C114 C113 C112 122.00(17) . . ?
C113 C114 H114 120.9 . . ?
C113 C114 C115 118.24(16) . . ?
C115 C114 H114 120.9 . . ?
C114 C115 H115 119.4 . . ?
C114 C115 C116 121.11(18) . . ?
C116 C115 H115 119.4 . . ?
C111 C116 C115 118.80(18) . . ?
C111 C116 H116 120.6 . . ?
C115 C116 H116 120.6 . . ?
C212 C211 O12 116.31(17) . . ?
C216 C211 O12 121.34(18) . . ?
C216 C211 C212 122.30(18) . . ?
C211 C212 H212 120.2 . . ?
C211 C212 C213 119.65(18) . . ?
C213 C212 H212 120.2 . . ?
N217 C213 C212 120.80(19) . . ?
N217 C213 C214 120.63(18) . . ?
C214 C213 C212 118.50(18) . . ?
C213 C214 H214 119.8 . . ?
C215 C214 C213 120.43(19) . . ?
C215 C214 H214 119.8 . . ?
C214 C215 H215 119.2 . . ?
C214 C215 C216 121.5(2) . . ?
C216 C215 H215 119.2 . . ?
C211 C216 C215 117.6(2) . . ?
C211 C216 H216 121.2 . . ?
C215 C216 H216 121.2 . . ?

loop_
_geom_bond_atom_site_label_1
_geom_bond_atom_site_label_2
_geom_bond_distance
_geom_bond_site_symmetry_2
_geom_bond_publ_flag
P1 O11 1.6088(14) . ?
P1 O12 1.5935(14) . ?
P1 O13 1.4903(13) . ?
P1 O14 1.4751(14) . ?
O11 C111 1.392(2) . ?
O12 C211 1.404(2) . ?
N117 H11A 0.90(2) . ?
N117 H11B 0.89(3) . ?
N117 H11C 0.92(3) . ?
N117 C113 1.454(2) . ?
N217 H21A 0.93(3) . ?
N217 H21B 0.95(3) . ?
N217 C213 1.387(3) . ?
C111 C112 1.380(3) . ?
C111 C116 1.387(3) . ?
C112 H112 0.9500 . ?
C112 C113 1.386(2) . ?
C113 C114 1.384(3) . ?
C114 H114 0.9500 . ?
C114 C115 1.389(3) . ?
C115 H115 0.9500 . ?
C115 C116 1.391(3) . ?
C116 H116 0.9500 . ?
C211 C212 1.378(3) . ?
C211 C216 1.377(3) . ?
C212 H212 0.9500 . ?
C212 C213 1.400(3) . ?
C213 C214 1.391(3) . ?
C214 H214 0.9500 . ?
C214 C215 1.377(3) . ?
C215 H215 0.9500 . ?
C215 C216 1.388(3) . ?
C216 H216 0.9500 . ?
